data_2107492
loop_
_publ_author_name
'Cvetkovski, Aleksandar'
'Bertolasi, Valerio'
'Ferretti, Valeria'

_publ_section_title
;
 Supramolecular hydrogen-bonding patterns of co-crystals containing the
 active pharmaceutical ingredient (API) phloroglucinol and
 <i>N</i>-heterocycles
;
_journal_coeditor_code AO5010
_journal_issue 3
_journal_name_full 'Acta Crystallographica Section B'
_journal_page_first 326
_journal_page_last 334
_journal_paper_doi 10.1107/S2052520616004406
_journal_volume 72
_journal_year 2016
_chemical_formula_moiety 'C6 H6 O3, 3(C6 H7 N O), H2 O'
_chemical_formula_sum 'C24 H29 N3 O7'
_chemical_formula_weight 471.50
_chemical_name_systematic
;
tris(2-hydroxy-6-methyl-pyridine) phloroglucinol hydrate
;
_space_group_crystal_system monoclinic
_space_group_IT_number 14
_space_group_name_Hall '-P 2ybc'
_space_group_name_H-M_alt 'P 1 21/c 1'
_symmetry_space_group_name_Hall '-P 2ybc'
_symmetry_space_group_name_H-M 'P 1 21/c 1'
_atom_sites_solution_hydrogens mixed
_audit_creation_method SHELXL-2014/7
_cell_angle_alpha 90
_cell_angle_beta 113.8431(16)
_cell_angle_gamma 90
_cell_formula_units_Z 4
_cell_length_a 12.2625(5)
_cell_length_b 14.1634(7)
_cell_length_c 15.4250(9)
_cell_measurement_reflns_used 8382
_cell_measurement_temperature 295
_cell_measurement_theta_max 25.
_cell_measurement_theta_min 2.
_cell_volume 2450.4(2)
_computing_cell_refinement 'DENZO-SMN (Otwinowski & Minor, 1997)'
_computing_data_collection 'Kappa CCD server software (Nonius, 1997)'
_computing_data_reduction 'DENZO-SMN (Otwinowski & Minor, 1997)'
_computing_molecular_graphics 'ORTEPIII (Burnett & Johnson, 1996)'
_computing_publication_material
;
'SHELXL-2014/7 (Sheldrick, 2014; WINGX (Farrugia, 1999)
;
_computing_structure_refinement 'SHELXL-2014/7 (Sheldrick, 2014)'
_computing_structure_solution 'SIR97 (Altomare et al.,1999)'
_diffrn_ambient_temperature 295
_diffrn_measured_fraction_theta_full 0.997
_diffrn_measured_fraction_theta_max 0.997
_diffrn_measurement_device_type 'Nonius Kappa CCD'
_diffrn_measurement_method '\f scans and \w scans'
_diffrn_radiation_monochromator graphite
_diffrn_radiation_type MoK\a
_diffrn_radiation_wavelength 0.71073
_diffrn_reflns_av_R_equivalents 0.1256
_diffrn_reflns_limit_h_max 14
_diffrn_reflns_limit_h_min -14
_diffrn_reflns_limit_k_max 16
_diffrn_reflns_limit_k_min -16
_diffrn_reflns_limit_l_max 18
_diffrn_reflns_limit_l_min -18
_diffrn_reflns_number 8382
_diffrn_reflns_theta_full 24.998
_diffrn_reflns_theta_max 24.998
_diffrn_reflns_theta_min 2.876
_exptl_absorpt_coefficient_mu 0.095
_exptl_absorpt_correction_type none
_exptl_crystal_colour colourless
_exptl_crystal_density_diffrn 1.278
_exptl_crystal_density_method 'not measured'
_exptl_crystal_description prismatic
_exptl_crystal_F_000 1000
_exptl_crystal_size_max 0.28
_exptl_crystal_size_mid 0.14
_exptl_crystal_size_min 0.10
_refine_diff_density_max 0.689
_refine_diff_density_min -0.293
_refine_ls_extinction_coef 0.006(2)
_refine_ls_extinction_expression Fc^*^=kFc[1+0.001xFc^2^\l^3^/sin(2\q)]^-1/4^
_refine_ls_extinction_method 'SHELXL-2014/7 (Sheldrick 2014'
_refine_ls_goodness_of_fit_ref 1.026
_refine_ls_hydrogen_treatment mixed
_refine_ls_matrix_type full
_refine_ls_number_parameters 316
_refine_ls_number_reflns 4321
_refine_ls_number_restraints 2
_refine_ls_restrained_S_all 1.026
_refine_ls_R_factor_all 0.2346
_refine_ls_R_factor_gt 0.0958
_refine_ls_shift/su_max 0.000
_refine_ls_shift/su_mean 0.000
_refine_ls_structure_factor_coef Fsqd
_refine_ls_weighting_details 'w=1/[\s^2^(Fo^2^)+(0.1446P)^2^+1.0433P] where P=(Fo^2^+2Fc^2^)/3'
_refine_ls_weighting_scheme calc
_refine_ls_wR_factor_gt 0.2371
_refine_ls_wR_factor_ref 0.3254
_reflns_number_gt 1632
_reflns_number_total 4321
_reflns_threshold_expression 'I > 2\s(I)'
_cod_data_source_file ao5010sup1.cif
_cod_data_source_block shelx
_cod_depositor_comments 'Adding full bibliography for 2107492--2107496.cif.'
_cod_database_code 2107492
_cod_database_fobs_code 2107492
_shelx_space_group_comment
;
The symmetry employed for this shelxl refinement is uniquely defined
by the following loop, which should always be used as a source of
symmetry information in preference to the above space-group names.
They are only intended as comments.
;

loop_
_space_group_symop_operation_xyz
'x, y, z'
'-x, y+1/2, -z+1/2'
'-x, -y, -z'
'x, -y-1/2, z-1/2'

loop_
_atom_site_type_symbol
_atom_site_label
_atom_site_fract_x
_atom_site_fract_y
_atom_site_fract_z
_atom_site_U_iso_or_equiv
_atom_site_adp_type
_atom_site_calc_flag
_atom_site_occupancy
N N1 -0.0806(5) 0.0794(4) 0.5958(4) 0.0536(14) Uani d 1
H H1N -0.1382 0.1054 0.5493 0.064 Uiso calc 1
N N2 -0.6243(5) -0.0187(4) 0.3820(4) 0.0574(15) Uani d 1
H H2N -0.5950 0.0230 0.4260 0.069 Uiso calc 1
N N3 -0.3218(5) -0.9785(4) 0.3637(4) 0.0571(15) Uani d 1
H H3N -0.2608 -1.0043 0.4074 0.069 Uiso calc 1
O O1 -0.1676(4) -0.5472(3) 0.5116(4) 0.0666(14) Uani d 1
H H1A -0.2195 -0.5791 0.5183 0.100 Uiso calc 1
O O2 -0.4223(4) -0.2988(3) 0.5253(3) 0.0658(14) Uani d 1
H H2A -0.4266 -0.2410 0.5236 0.099 Uiso calc 1
O O3 -0.0603(5) -0.2337(4) 0.4890(4) 0.0810(17) Uani d 1
H H3A -0.0833 -0.1794 0.4894 0.122 Uiso calc 1
O O4 -0.1189(4) -0.0542(3) 0.5084(4) 0.0632(14) Uani d 1
O O5 -0.4794(6) -0.1184(4) 0.4816(5) 0.099(2) Uani d 1
O O6 -0.2843(4) -0.8452(4) 0.4538(4) 0.0749(15) Uani d 1
O O1W -0.3425(6) -0.6670(4) 0.4895(6) 0.106(2) Uani d 1
C C1 -0.1961(6) -0.4532(5) 0.5094(5) 0.0519(17) Uani d 1
C C2 -0.2986(5) -0.4231(4) 0.5177(4) 0.0486(16) Uani d 1
H H2 -0.3521 -0.4665 0.5237 0.058 Uiso calc 1
C C3 -0.3202(5) -0.3265(4) 0.5169(4) 0.0476(16) Uani d 1
C C4 -0.2425(6) -0.2622(5) 0.5070(5) 0.0547(18) Uani d 1
H H4 -0.2579 -0.1979 0.5061 0.066 Uiso calc 1
C C5 -0.1395(6) -0.2945(5) 0.4981(5) 0.0532(17) Uani d 1
C C6 -0.1174(6) -0.3886(5) 0.4990(5) 0.0518(17) Uani d 1
H H6 -0.0493 -0.4096 0.4925 0.062 Uiso calc 1
C C7 -0.0553(6) -0.0121(5) 0.5850(5) 0.0563(18) Uani d 1
C C8 0.0388(7) -0.0530(6) 0.6627(6) 0.075(2) Uani d 1
H H8 0.0603 -0.1155 0.6598 0.090 Uiso calc 1
C C9 0.0979(8) -0.0011(8) 0.7417(6) 0.089(3) Uani d 1
H H9 0.1605 -0.0283 0.7925 0.107 Uiso calc 1
C C10 0.0663(7) 0.0921(7) 0.7477(6) 0.080(2) Uani d 1
H H10 0.1068 0.1262 0.8029 0.095 Uiso calc 1
C C11 -0.0227(6) 0.1336(5) 0.6739(5) 0.0587(19) Uani d 1
C C12 -0.0590(7) 0.2319(6) 0.6713(6) 0.081(3) Uani d 1
H H121 -0.0076 0.2712 0.6536 0.097 Uiso calc 1
H H122 -0.0537 0.2503 0.7328 0.097 Uiso calc 1
H H123 -0.1398 0.2390 0.6257 0.097 Uiso calc 1
C C13 -0.5767(9) -0.1049(7) 0.3973(8) 0.089(3) Uani d 1
C C14 -0.6290(8) -0.1744(6) 0.3237(6) 0.074(2) Uani d 1
H H14 -0.6000 -0.2359 0.3315 0.088 Uiso calc 1
C C15 -0.7178(11) -0.1491(9) 0.2462(8) 0.113(4) Uani d 1
H H15 -0.7508 -0.1933 0.1980 0.136 Uiso calc 1
C C16 -0.7672(8) -0.0548(7) 0.2318(7) 0.083(3) Uani d 1
H H16 -0.8319 -0.0392 0.1761 0.100 Uiso calc 1
C C17 -0.7197(9) 0.0076(8) 0.2979(7) 0.094(3) Uani d 1
C C18 -0.7619(8) 0.1052(7) 0.2945(7) 0.104(3) Uani d 1
H H181 -0.6969 0.1481 0.3056 0.125 Uiso calc 1
H H182 -0.7921 0.1140 0.3424 0.125 Uiso calc 1
H H183 -0.8241 0.1175 0.2333 0.125 Uiso calc 1
C C19 -0.3488(6) -0.8883(5) 0.3786(5) 0.0589(19) Uani d 1
C C20 -0.4538(7) -0.8511(6) 0.3058(6) 0.068(2) Uani d 1
H H20 -0.4795 -0.7909 0.3126 0.081 Uiso calc 1
C C21 -0.5166(7) -0.9012(6) 0.2272(5) 0.072(2) Uani d 1
H H21 -0.5831 -0.8741 0.1799 0.087 Uiso calc 1
C C22 -0.4842(7) -0.9926(6) 0.2151(5) 0.070(2) Uani d 1
H H22 -0.5293 -1.0269 0.1611 0.084 Uiso calc 1
C C23 -0.3840(6) -1.0314(5) 0.2846(5) 0.0570(18) Uani d 1
C C24 -0.3403(7) -1.1281(6) 0.2834(6) 0.079(2) Uani d 1
H H241 -0.2580 -1.1258 0.2927 0.095 Uiso calc 1
H H242 -0.3865 -1.1570 0.2234 0.095 Uiso calc 1
H H433 -0.3478 -1.1643 0.3333 0.095 Uiso calc 1
H H1W -0.320(6) -0.727(3) 0.481(5) 0.08(2) Uiso d 1
H H2W -0.421(4) -0.670(10) 0.473(9) 0.18(6) Uiso d 1

loop_
_atom_site_aniso_label
_atom_site_aniso_U_11
_atom_site_aniso_U_22
_atom_site_aniso_U_33
_atom_site_aniso_U_12
_atom_site_aniso_U_13
_atom_site_aniso_U_23
N1 0.053(3) 0.050(4) 0.051(4) -0.005(3) 0.013(3) 0.001(3)
N2 0.050(3) 0.060(4) 0.054(4) 0.011(3) 0.014(3) 0.005(3)
N3 0.053(3) 0.048(4) 0.057(4) 0.002(3) 0.008(3) 0.005(3)
O1 0.073(3) 0.034(3) 0.096(4) 0.006(2) 0.037(3) -0.003(2)
O2 0.063(3) 0.051(3) 0.092(4) 0.008(2) 0.040(3) 0.006(3)
O3 0.084(3) 0.052(3) 0.132(5) -0.005(3) 0.069(4) 0.003(3)
O4 0.060(3) 0.041(3) 0.075(4) -0.002(2) 0.013(3) -0.001(3)
O5 0.127(5) 0.057(4) 0.146(6) 0.027(4) 0.088(5) 0.017(4)
O6 0.065(3) 0.053(3) 0.084(4) 0.005(3) 0.007(3) -0.018(3)
O1W 0.088(5) 0.046(4) 0.201(8) -0.009(3) 0.078(5) -0.017(4)
C1 0.054(4) 0.042(4) 0.053(4) 0.008(3) 0.014(4) 0.001(3)
C2 0.048(4) 0.041(4) 0.050(4) 0.000(3) 0.012(3) 0.004(3)
C3 0.048(4) 0.042(4) 0.050(4) 0.005(3) 0.017(3) 0.004(3)
C4 0.067(4) 0.038(4) 0.062(5) 0.000(3) 0.029(4) -0.001(3)
C5 0.068(4) 0.041(4) 0.060(5) -0.006(3) 0.035(4) -0.005(3)
C6 0.049(4) 0.046(4) 0.059(4) 0.003(3) 0.021(3) -0.005(3)
C7 0.057(4) 0.043(4) 0.064(5) -0.008(4) 0.020(4) 0.003(4)
C8 0.080(6) 0.063(5) 0.067(6) 0.003(4) 0.015(5) 0.015(5)
C9 0.086(6) 0.104(8) 0.061(6) -0.003(6) 0.012(5) 0.010(6)
C10 0.075(6) 0.098(7) 0.056(5) -0.021(5) 0.017(5) -0.013(5)
C11 0.059(4) 0.063(5) 0.046(4) -0.009(4) 0.012(4) -0.014(4)
C12 0.090(6) 0.069(6) 0.099(7) -0.021(5) 0.054(5) -0.036(5)
C13 0.081(6) 0.081(7) 0.110(8) 0.018(6) 0.042(6) 0.025(6)
C14 0.093(6) 0.053(5) 0.072(6) -0.002(5) 0.030(5) -0.011(5)
C15 0.128(9) 0.127(11) 0.091(8) -0.020(8) 0.051(8) -0.016(7)
C16 0.087(6) 0.083(7) 0.079(7) -0.013(5) 0.032(5) -0.010(5)
C17 0.093(7) 0.107(8) 0.096(8) -0.011(6) 0.053(6) -0.002(7)
C18 0.090(6) 0.107(8) 0.141(8) 0.059(6) 0.072(6) 0.056(7)
C19 0.056(4) 0.049(4) 0.069(5) -0.002(4) 0.021(4) 0.009(4)
C20 0.070(5) 0.060(5) 0.067(5) 0.006(4) 0.021(4) 0.010(4)
C21 0.069(5) 0.077(6) 0.054(5) 0.003(4) 0.007(4) 0.009(4)
C22 0.067(5) 0.084(6) 0.042(4) -0.016(5) 0.006(4) 0.002(4)
C23 0.054(4) 0.061(5) 0.050(4) -0.010(4) 0.015(4) -0.001(4)
C24 0.082(6) 0.065(5) 0.087(6) -0.015(4) 0.031(5) -0.018(5)

loop_
_atom_type_symbol
_atom_type_description
_atom_type_scat_dispersion_real
_atom_type_scat_dispersion_imag
_atom_type_scat_source
C C 0.0033 0.0016 'International Tables Vol C Tables 4.2.6.8 and 6.1.1.4'
H H 0.0000 0.0000 'International Tables Vol C Tables 4.2.6.8 and 6.1.1.4'
O O 0.0106 0.0060 'International Tables Vol C Tables 4.2.6.8 and 6.1.1.4'
N N 0.0061 0.0033 'International Tables Vol C Tables 4.2.6.8 and 6.1.1.4'

loop_
_geom_angle_atom_site_label_1
_geom_angle_atom_site_label_2
_geom_angle_atom_site_label_3
_geom_angle
C7 N1 C11 125.7(6)
C7 N1 H1N 117.2
C11 N1 H1N 117.2
C13 N2 C17 123.3(8)
C13 N2 H2N 118.3
C17 N2 H2N 118.3
C19 N3 C23 125.3(6)
C19 N3 H3N 117.4
C23 N3 H3N 117.4
C1 O1 H1A 109.5
C3 O2 H2A 109.5
C5 O3 H3A 109.5
H1W O1W H2W 105(10)
O1 C1 C2 121.9(6)
O1 C1 C6 117.5(6)
C2 C1 C6 120.6(6)
C1 C2 C3 118.6(6)
C1 C2 H2 120.7
C3 C2 H2 120.7
O2 C3 C4 121.6(6)
O2 C3 C2 117.4(5)
C4 C3 C2 121.0(6)
C3 C4 C5 119.3(6)
C3 C4 H4 120.4
C5 C4 H4 120.4
O3 C5 C6 118.6(6)
O3 C5 C4 121.2(6)
C6 C5 C4 120.2(6)
C5 C6 C1 120.3(6)
C5 C6 H6 119.9
C1 C6 H6 119.9
O4 C7 N1 118.5(6)
O4 C7 C8 125.6(7)
N1 C7 C8 115.9(7)
C9 C8 C7 119.9(8)
C9 C8 H8 120.1
C7 C8 H8 120.1
C8 C9 C10 120.9(8)
C8 C9 H9 119.6
C10 C9 H9 119.6
C11 C10 C9 120.6(8)
C11 C10 H10 119.7
C9 C10 H10 119.7
C10 C11 N1 117.0(7)
C10 C11 C12 125.0(8)
N1 C11 C12 118.0(7)
C11 C12 H121 109.5
C11 C12 H122 109.5
H121 C12 H122 109.5
C11 C12 H123 109.5
H121 C12 H123 109.5
H122 C12 H123 109.5
N2 C13 O5 116.4(9)
N2 C13 C14 117.5(9)
O5 C13 C14 126.1(8)
C15 C14 C13 118.4(9)
C15 C14 H14 120.8
C13 C14 H14 120.8
C14 C15 C16 122.6(10)
C14 C15 H15 118.7
C16 C15 H15 118.7
C17 C16 C15 118.8(10)
C17 C16 H16 120.6
C15 C16 H16 120.6
C16 C17 N2 119.3(10)
C16 C17 C18 125.0(11)
N2 C17 C18 115.7(9)
C17 C18 H181 109.5
C17 C18 H182 109.5
H181 C18 H182 109.5
C17 C18 H183 109.5
H181 C18 H183 109.5
H182 C18 H183 109.5
O6 C19 N3 120.2(6)
O6 C19 C20 125.1(7)
N3 C19 C20 114.7(7)
C21 C20 C19 121.4(8)
C21 C20 H20 119.3
C19 C20 H20 119.3
C20 C21 C22 121.5(7)
C20 C21 H21 119.3
C22 C21 H21 119.3
C23 C22 C21 118.8(7)
C23 C22 H22 120.6
C21 C22 H22 120.6
N3 C23 C22 118.3(7)
N3 C23 C24 116.4(7)
C22 C23 C24 125.2(7)
C23 C24 H241 109.5
C23 C24 H242 109.5
H241 C24 H242 109.5
C23 C24 H433 109.5
H241 C24 H433 109.5
H242 C24 H433 109.5

loop_
_geom_bond_atom_site_label_1
_geom_bond_atom_site_label_2
_geom_bond_distance
N1 C7 1.359(8)
N1 C11 1.361(8)
N1 H1N 0.8600
N2 C13 1.334(10)
N2 C17 1.401(11)
N2 H2N 0.8600
N3 C19 1.362(9)
N3 C23 1.371(8)
N3 H3N 0.8600
O1 C1 1.373(7)
O1 H1A 0.8200
O2 C3 1.367(7)
O2 H2A 0.8200
O3 C5 1.348(7)
O3 H3A 0.8200
O4 C7 1.271(8)
O5 C13 1.377(11)
O6 C19 1.266(8)
O1W H1W 0.91(4)
O1W H2W 0.89(4)
C1 C2 1.382(9)
C1 C6 1.385(9)
C2 C3 1.393(8)
C2 H2 0.9300
C3 C4 1.371(8)
C4 C5 1.400(8)
C4 H4 0.9300
C5 C6 1.358(9)
C6 H6 0.9300
C7 C8 1.409(10)
C8 C9 1.354(11)
C8 H8 0.9300
C9 C10 1.390(12)
C9 H9 0.9300
C10 C11 1.352(11)
C10 H10 0.9300
C11 C12 1.457(10)
C12 H121 0.9600
C12 H122 0.9600
C12 H123 0.9600
C13 C14 1.443(12)
C14 C15 1.301(12)
C14 H14 0.9300
C15 C16 1.446(14)
C15 H15 0.9300
C16 C17 1.296(12)
C16 H16 0.9300
C17 C18 1.470(13)
C18 H181 0.9600
C18 H182 0.9600
C18 H183 0.9600
C19 C20 1.424(10)
C20 C21 1.346(10)
C20 H20 0.9300
C21 C22 1.388(11)
C21 H21 0.9300
C22 C23 1.377(10)
C22 H22 0.9300
C23 C24 1.473(10)
C24 H241 0.9600
C24 H242 0.9600
C24 H433 0.9600
